data_4122582
loop_
_publ_author_name
'Jablonskyt\.e, Au\<sra'
'Webster, Lee R.'
'Simmons, Trevor R.'
'Wright, Joseph A.'
'Pickett, Christopher J.'

_publ_section_title
;
 Electronic control of the protonation rates of Fe-Fe bonds.
;
_journal_issue 37
_journal_name_full 'Journal of the American Chemical Society'
_journal_page_first 13038
_journal_page_last 13044
_journal_paper_doi 10.1021/ja506693m
_journal_volume 136
_journal_year 2014
_chemical_formula_moiety 'C16 H31 Fe2 O4 P2 S2, F6 P'
_chemical_formula_structural '[HFe2(iPr-pdt)(CO)4(PMe3)2][PF6]'
_chemical_formula_sum 'C16 H31 F6 Fe2 O4 P3 S2'
_chemical_formula_weight 670.14
_chemical_name_systematic
;
 ?
;
_space_group_crystal_system monoclinic
_space_group_IT_number 15
_space_group_name_Hall '-C 2yc'
_space_group_name_H-M_alt 'C 1 2/c 1'
_symmetry_space_group_name_Hall '-C 2yc'
_symmetry_space_group_name_H-M 'C 1 2/c 1'
_atom_sites_solution_hydrogens mixed
_audit_creation_method SHELXL-2014
_cell_angle_alpha 90
_cell_angle_beta 99.892(7)
_cell_angle_gamma 90
_cell_formula_units_Z 8
_cell_length_a 18.7466(9)
_cell_length_b 11.1267(5)
_cell_length_c 25.7195(18)
_cell_measurement_reflns_used 24626
_cell_measurement_temperature 100(2)
_cell_measurement_theta_max 27.6
_cell_measurement_theta_min 3.1
_cell_volume 5285.0(5)
_computing_cell_refinement 'CrystalClear-SM Expert (Rigaku, 2012)'
_computing_data_collection 'CrystalClear-SM Expert (Rigaku, 2012)'
_computing_data_reduction 'CrystalClear-SM Expert (Rigaku, 2012)'
_computing_molecular_graphics 'ORTEP-3 (Farrugia, 1997)'
_computing_publication_material
;
 SHELXL-2014 (Sheldrick, 2014), WinGX (Farrugia, 2012)
 and enCIFer (Allen et al., 2004)
;
_computing_structure_refinement 'SHELXL-2014 (Sheldrick, 2014)'
_computing_structure_solution 'SIR92 (Altomare et al., 1993)'
_diffrn_ambient_temperature 100(2)
_diffrn_detector_area_resol_mean 28.5714
_diffrn_measured_fraction_theta_full 0.998
_diffrn_measured_fraction_theta_max 0.997
_diffrn_measurement_device
;
AFC12 (Right): Kappa 3 circle
;
_diffrn_measurement_device_type
;
Rigaku Saturn724+ (2x2 bin mode)
;
_diffrn_measurement_method 'profile data from \w-scans'
_diffrn_radiation_monochromator Confocal
_diffrn_radiation_probe x-ray
_diffrn_radiation_type MoK\a
_diffrn_radiation_wavelength 0.71073
_diffrn_reflns_av_R_equivalents 0.1014
_diffrn_reflns_av_unetI/netI 0.0916
_diffrn_reflns_Laue_measured_fraction_full 0.998
_diffrn_reflns_Laue_measured_fraction_max 0.997
_diffrn_reflns_limit_h_max 24
_diffrn_reflns_limit_h_min -24
_diffrn_reflns_limit_k_max 14
_diffrn_reflns_limit_k_min -13
_diffrn_reflns_limit_l_max 33
_diffrn_reflns_limit_l_min -33
_diffrn_reflns_number 35458
_diffrn_reflns_point_group_measured_fraction_full 0.998
_diffrn_reflns_point_group_measured_fraction_max 0.997
_diffrn_reflns_theta_full 25.242
_diffrn_reflns_theta_max 27.480
_diffrn_reflns_theta_min 3.078
_diffrn_source 'Rotating Anode'
_exptl_absorpt_coefficient_mu 1.501
_exptl_absorpt_correction_T_max 1.000
_exptl_absorpt_correction_T_min 0.395
_exptl_absorpt_correction_type multi-scan
_exptl_absorpt_process_details 'CrystalClear-SM Expert (Rigaku, 2012)'
_exptl_crystal_colour orange
_exptl_crystal_density_diffrn 1.684
_exptl_crystal_description plate
_exptl_crystal_F_000 2736
_exptl_crystal_size_max 0.040
_exptl_crystal_size_mid 0.030
_exptl_crystal_size_min 0.010
_refine_diff_density_max 0.793
_refine_diff_density_min -0.623
_refine_diff_density_rms 0.105
_refine_ls_extinction_method none
_refine_ls_goodness_of_fit_ref 0.917
_refine_ls_hydrogen_treatment mixed
_refine_ls_matrix_type full
_refine_ls_number_parameters 312
_refine_ls_number_reflns 6045
_refine_ls_number_restraints 0
_refine_ls_restrained_S_all 0.917
_refine_ls_R_factor_all 0.0928
_refine_ls_R_factor_gt 0.0473
_refine_ls_shift/su_max 0.001
_refine_ls_shift/su_mean 0.000
_refine_ls_structure_factor_coef Fsqd
_refine_ls_weighting_details 'w=1/[\s^2^(Fo^2^)+(0.0435P)^2^] where P=(Fo^2^+2Fc^2^)/3'
_refine_ls_weighting_scheme calc
_refine_ls_wR_factor_gt 0.0904
_refine_ls_wR_factor_ref 0.1004
_reflns_Friedel_coverage 0.000
_reflns_number_gt 3766
_reflns_number_total 6045
_reflns_threshold_expression 'I > 2\s(I)'
_cod_data_source_file ja506693m_si_002.cif
_cod_data_source_block '[1H(iPr-pdt)][PF6]'
_cod_depositor_comments 'Adding full bibliography for 4122577--4122589.cif.'
_cod_database_code 4122582
_shelx_space_group_comment
;
The symmetry employed for this shelxl refinement is uniquely defined
by the following loop, which should always be used as a source of
symmetry information in preference to the above space-group names.
They are only intended as comments.
;
_shelx_estimated_absorpt_t_min 0.942
_shelx_estimated_absorpt_t_max 0.985
_shelxl_version_number 2014-3

loop_
_space_group_symop_operation_xyz
'x, y, z'
'-x, y, -z+1/2'
'x+1/2, y+1/2, z'
'-x+1/2, y+1/2, -z+1/2'
'-x, -y, -z'
'x, -y, z-1/2'
'-x+1/2, -y+1/2, -z'
'x+1/2, -y+1/2, z-1/2'

loop_
_atom_site_label
_atom_site_type_symbol
_atom_site_fract_x
_atom_site_fract_y
_atom_site_fract_z
_atom_site_U_iso_or_equiv
_atom_site_adp_type
_atom_site_occupancy
_atom_site_site_symmetry_order
_atom_site_calc_flag
_atom_site_refinement_flags_posn
_atom_site_refinement_flags_adp
_atom_site_refinement_flags_occupancy
C1 C 0.7613(2) 0.0693(3) 0.08001(14) 0.0239(9) Uani 1 1 d . . .
C2 C 0.6183(2) 0.0445(3) 0.05518(14) 0.0220(8) Uani 1 1 d . . .
C3 C 0.6019(2) 0.2786(3) 0.20391(17) 0.0287(9) Uani 1 1 d . . .
C4 C 0.6616(2) 0.4582(4) 0.16389(15) 0.0287(9) Uani 1 1 d . . .
C6 C 0.8221(2) 0.2928(4) 0.15308(15) 0.0325(10) Uani 1 1 d . . .
H6A H 0.8532 0.3249 0.1851 0.039 Uiso 1 1 calc R U .
H6B H 0.8503 0.2295 0.1387 0.039 Uiso 1 1 calc R U .
C7 C 0.8102(2) 0.3919(4) 0.11353(16) 0.0307(10) Uani 1 1 d . . .
H7 H 0.7869 0.4577 0.1312 0.037 Uiso 1 1 calc R U .
C8 C 0.7588(2) 0.3685(4) 0.06273(15) 0.0304(10) Uani 1 1 d . . .
H8A H 0.7844 0.3166 0.0406 0.037 Uiso 1 1 calc R U .
H8B H 0.7499 0.4463 0.0441 0.037 Uiso 1 1 calc R U .
C9 C 0.8813(2) 0.4466(4) 0.10215(16) 0.0309(10) Uani 1 1 d . . .
H9 H 0.8689 0.5089 0.0740 0.037 Uiso 1 1 calc R U .
C10 C 0.9249(3) 0.5079(5) 0.15091(19) 0.0532(14) Uani 1 1 d . . .
H10A H 0.8956 0.5716 0.1630 0.080 Uiso 1 1 calc R U .
H10B H 0.9691 0.5428 0.1418 0.080 Uiso 1 1 calc R U .
H10C H 0.9378 0.4485 0.1791 0.080 Uiso 1 1 calc R U .
C11 C 0.9301(2) 0.3527(4) 0.08234(19) 0.0449(12) Uani 1 1 d . . .
H11A H 0.9708 0.3931 0.0704 0.067 Uiso 1 1 calc R U .
H11B H 0.9021 0.3079 0.0529 0.067 Uiso 1 1 calc R U .
H11C H 0.9485 0.2971 0.1111 0.067 Uiso 1 1 calc R U .
C12 C 0.7738(2) -0.1034(4) 0.18189(17) 0.0349(10) Uani 1 1 d . . .
H12A H 0.7703 -0.1678 0.2073 0.052 Uiso 1 1 calc R U .
H12B H 0.8055 -0.0396 0.1991 0.052 Uiso 1 1 calc R U .
H12C H 0.7940 -0.1357 0.1521 0.052 Uiso 1 1 calc R U .
C13 C 0.6502(2) -0.0147(4) 0.21858(16) 0.0389(11) Uani 1 1 d . . .
H13A H 0.5986 0.0053 0.2101 0.058 Uiso 1 1 calc R U .
H13B H 0.6766 0.0525 0.2376 0.058 Uiso 1 1 calc R U .
H13C H 0.6566 -0.0868 0.2408 0.058 Uiso 1 1 calc R U .
C14 C 0.6337(2) -0.1727(4) 0.13105(17) 0.0373(11) Uani 1 1 d . . .
H14A H 0.6354 -0.2343 0.1585 0.056 Uiso 1 1 calc R U .
H14B H 0.6549 -0.2048 0.1017 0.056 Uiso 1 1 calc R U .
H14C H 0.5833 -0.1496 0.1183 0.056 Uiso 1 1 calc R U .
C15 C 0.4883(2) 0.2697(4) 0.04525(15) 0.0324(10) Uani 1 1 d . . .
H15A H 0.4810 0.1877 0.0572 0.049 Uiso 1 1 calc R U .
H15B H 0.5222 0.2683 0.0202 0.049 Uiso 1 1 calc R U .
H15C H 0.4419 0.3030 0.0280 0.049 Uiso 1 1 calc R U .
C16 C 0.4530(2) 0.3602(4) 0.14027(15) 0.0307(10) Uani 1 1 d . . .
H16A H 0.4657 0.4125 0.1711 0.046 Uiso 1 1 calc R U .
H16B H 0.4460 0.2779 0.1520 0.046 Uiso 1 1 calc R U .
H16C H 0.4081 0.3889 0.1186 0.046 Uiso 1 1 calc R U .
C17 C 0.5223(2) 0.5143(4) 0.07574(16) 0.0357(10) Uani 1 1 d . . .
H17A H 0.4744 0.5299 0.0549 0.054 Uiso 1 1 calc R U .
H17B H 0.5593 0.5235 0.0533 0.054 Uiso 1 1 calc R U .
H17C H 0.5317 0.5716 0.1050 0.054 Uiso 1 1 calc R U .
O1 O 0.81374(14) 0.0462(2) 0.06465(10) 0.0271(6) Uani 1 1 d . . .
O2 O 0.57634(14) -0.0032(2) 0.02493(10) 0.0282(6) Uani 1 1 d . . .
O3 O 0.57980(15) 0.2580(3) 0.24159(11) 0.0338(7) Uani 1 1 d . . .
O4 O 0.67999(15) 0.5525(3) 0.17805(12) 0.0373(7) Uani 1 1 d . . .
F1 F 0.69268(13) 0.6626(2) 0.02035(10) 0.0445(7) Uani 1 1 d . . .
F2 F 0.70182(13) 0.8639(2) 0.00959(10) 0.0454(7) Uani 1 1 d . . .
F3 F 0.79347(13) 0.7619(2) 0.05868(10) 0.0487(7) Uani 1 1 d . . .
F4 F -0.05498(17) 0.0398(3) 0.25778(11) 0.0776(11) Uani 1 1 d . . .
F5 F 0.02811(14) 0.1432(2) 0.31217(9) 0.0470(7) Uani 1 1 d . . .
F6 F 0.0561(2) 0.2417(4) 0.24215(12) 0.1186(17) Uani 1 1 d . . .
P1 P 0.68461(5) -0.04245(9) 0.15823(4) 0.0237(2) Uani 1 1 d . . .
P2 P 0.52526(5) 0.36253(9) 0.10166(4) 0.0241(2) Uani 1 1 d . . .
P3 P 0.7500 0.7500 0.0000 0.0313(4) Uani 1 2 d S . P
P4 P 0.0000 0.14363(14) 0.2500 0.0295(4) Uani 1 2 d S T P
S1 S 0.74434(5) 0.21979(8) 0.17422(3) 0.0216(2) Uani 1 1 d . . .
S2 S 0.67077(5) 0.29984(8) 0.06422(3) 0.0221(2) Uani 1 1 d . . .
Fe1 Fe 0.68321(3) 0.11734(5) 0.10468(2) 0.01935(13) Uani 1 1 d . . .
Fe2 Fe 0.63607(3) 0.30925(5) 0.14433(2) 0.02180(14) Uani 1 1 d . . .
H1 H 0.612(2) 0.164(4) 0.1274(16) 0.049(13) Uiso 1 1 d . . .

loop_
_atom_site_aniso_label
_atom_site_aniso_U_11
_atom_site_aniso_U_22
_atom_site_aniso_U_33
_atom_site_aniso_U_23
_atom_site_aniso_U_13
_atom_site_aniso_U_12
C1 0.028(2) 0.021(2) 0.020(2) 0.0008(16) -0.0023(16) -0.0006(17)
C2 0.026(2) 0.020(2) 0.023(2) 0.0045(16) 0.0106(16) 0.0079(16)
C3 0.022(2) 0.026(2) 0.036(2) -0.0034(18) -0.0019(18) 0.0053(17)
C4 0.025(2) 0.036(3) 0.026(2) 0.0007(19) 0.0057(16) 0.0096(18)
C6 0.027(2) 0.043(3) 0.026(2) 0.0022(19) 0.0014(17) -0.0113(19)
C7 0.023(2) 0.036(3) 0.034(2) 0.0115(19) 0.0068(17) -0.0002(18)
C8 0.034(2) 0.035(3) 0.023(2) 0.0047(18) 0.0071(17) -0.0091(19)
C9 0.031(2) 0.032(2) 0.031(2) 0.0041(18) 0.0105(18) -0.0046(18)
C10 0.051(3) 0.059(3) 0.049(3) 0.001(3) 0.009(2) -0.023(3)
C11 0.034(3) 0.054(3) 0.050(3) 0.020(2) 0.014(2) 0.004(2)
C12 0.033(2) 0.036(3) 0.036(2) 0.009(2) 0.0052(18) 0.0037(19)
C13 0.048(3) 0.033(3) 0.039(3) 0.009(2) 0.016(2) 0.003(2)
C14 0.041(3) 0.022(2) 0.048(3) 0.005(2) 0.004(2) -0.0029(19)
C15 0.026(2) 0.042(3) 0.029(2) -0.0030(19) 0.0024(17) 0.0104(19)
C16 0.033(2) 0.034(2) 0.026(2) -0.0001(18) 0.0055(17) 0.0059(18)
C17 0.039(3) 0.037(3) 0.030(2) 0.0058(19) 0.0023(19) 0.011(2)
O1 0.0226(15) 0.0305(16) 0.0297(15) -0.0048(12) 0.0080(12) 0.0022(12)
O2 0.0240(14) 0.0296(16) 0.0296(15) -0.0031(12) 0.0008(12) -0.0022(12)
O3 0.0365(17) 0.0451(19) 0.0229(16) 0.0032(13) 0.0137(13) 0.0064(14)
O4 0.0391(18) 0.0283(18) 0.0458(19) -0.0075(14) 0.0112(14) -0.0003(14)
F1 0.0389(14) 0.0365(15) 0.0597(18) -0.0090(13) 0.0125(13) 0.0001(11)
F2 0.0390(14) 0.0348(15) 0.0623(18) -0.0138(12) 0.0085(12) 0.0102(11)
F3 0.0469(16) 0.0526(17) 0.0407(15) -0.0104(13) -0.0094(12) 0.0013(13)
F4 0.079(2) 0.105(3) 0.0475(19) -0.0058(17) 0.0091(16) -0.056(2)
F5 0.0716(19) 0.0389(15) 0.0260(14) 0.0008(11) -0.0039(12) -0.0133(13)
F6 0.180(4) 0.122(3) 0.044(2) 0.0163(19) -0.006(2) -0.119(3)
P1 0.0238(5) 0.0214(5) 0.0255(5) 0.0044(4) 0.0036(4) 0.0011(4)
P2 0.0249(5) 0.0254(6) 0.0222(5) 0.0001(4) 0.0041(4) 0.0061(4)
P3 0.0276(8) 0.0304(9) 0.0339(9) -0.0096(7) -0.0006(7) 0.0071(7)
P4 0.0363(9) 0.0263(9) 0.0252(8) 0.000 0.0030(6) 0.000
S1 0.0217(5) 0.0238(5) 0.0190(5) 0.0004(4) 0.0028(4) -0.0011(4)
S2 0.0244(5) 0.0230(5) 0.0191(5) 0.0015(4) 0.0041(4) 0.0002(4)
Fe1 0.0188(3) 0.0203(3) 0.0189(3) 0.0006(2) 0.0032(2) 0.0009(2)
Fe2 0.0241(3) 0.0230(3) 0.0184(3) 0.0002(2) 0.0040(2) 0.0032(2)

loop_
_atom_type_symbol
_atom_type_description
_atom_type_scat_dispersion_real
_atom_type_scat_dispersion_imag
_atom_type_scat_source
C C 0.0033 0.0016 'International Tables Vol C Tables 4.2.6.8 and 6.1.1.4'
H H 0.0000 0.0000 'International Tables Vol C Tables 4.2.6.8 and 6.1.1.4'
O O 0.0106 0.0060 'International Tables Vol C Tables 4.2.6.8 and 6.1.1.4'
F F 0.0171 0.0103 'International Tables Vol C Tables 4.2.6.8 and 6.1.1.4'
P P 0.1023 0.0942 'International Tables Vol C Tables 4.2.6.8 and 6.1.1.4'
S S 0.1246 0.1234 'International Tables Vol C Tables 4.2.6.8 and 6.1.1.4'
Fe Fe 0.3463 0.8444 'International Tables Vol C Tables 4.2.6.8 and 6.1.1.4'

loop_
_geom_angle_atom_site_label_1
_geom_angle_atom_site_label_2
_geom_angle_atom_site_label_3
_geom_angle
_geom_angle_site_symmetry_1
_geom_angle_site_symmetry_3
O1 C1 Fe1 175.2(3) . .
O2 C2 Fe1 178.0(3) . .
O3 C3 Fe2 179.2(4) . .
O4 C4 Fe2 177.3(4) . .
C7 C6 S1 119.8(3) . .
C7 C6 H6A 107.4 . .
S1 C6 H6A 107.4 . .
C7 C6 H6B 107.4 . .
S1 C6 H6B 107.4 . .
H6A C6 H6B 106.9 . .
C6 C7 C8 117.5(3) . .
C6 C7 C9 112.9(3) . .
C8 C7 C9 110.4(3) . .
C6 C7 H7 104.9 . .
C8 C7 H7 104.9 . .
C9 C7 H7 104.9 . .
C7 C8 S2 120.0(3) . .
C7 C8 H8A 107.3 . .
S2 C8 H8A 107.3 . .
C7 C8 H8B 107.3 . .
S2 C8 H8B 107.3 . .
H8A C8 H8B 106.9 . .
C11 C9 C10 108.1(4) . .
C11 C9 C7 112.3(3) . .
C10 C9 C7 112.2(4) . .
C11 C9 H9 108.0 . .
C10 C9 H9 108.0 . .
C7 C9 H9 108.0 . .
C9 C10 H10A 109.5 . .
C9 C10 H10B 109.5 . .
H10A C10 H10B 109.5 . .
C9 C10 H10C 109.5 . .
H10A C10 H10C 109.5 . .
H10B C10 H10C 109.5 . .
C9 C11 H11A 109.5 . .
C9 C11 H11B 109.5 . .
H11A C11 H11B 109.5 . .
C9 C11 H11C 109.5 . .
H11A C11 H11C 109.5 . .
H11B C11 H11C 109.5 . .
P1 C12 H12A 109.5 . .
P1 C12 H12B 109.5 . .
H12A C12 H12B 109.5 . .
P1 C12 H12C 109.5 . .
H12A C12 H12C 109.5 . .
H12B C12 H12C 109.5 . .
P1 C13 H13A 109.5 . .
P1 C13 H13B 109.5 . .
H13A C13 H13B 109.5 . .
P1 C13 H13C 109.5 . .
H13A C13 H13C 109.5 . .
H13B C13 H13C 109.5 . .
P1 C14 H14A 109.5 . .
P1 C14 H14B 109.5 . .
H14A C14 H14B 109.5 . .
P1 C14 H14C 109.5 . .
H14A C14 H14C 109.5 . .
H14B C14 H14C 109.5 . .
P2 C15 H15A 109.5 . .
P2 C15 H15B 109.5 . .
H15A C15 H15B 109.5 . .
P2 C15 H15C 109.5 . .
H15A C15 H15C 109.5 . .
H15B C15 H15C 109.5 . .
P2 C16 H16A 109.5 . .
P2 C16 H16B 109.5 . .
H16A C16 H16B 109.5 . .
P2 C16 H16C 109.5 . .
H16A C16 H16C 109.5 . .
H16B C16 H16C 109.5 . .
P2 C17 H17A 109.5 . .
P2 C17 H17B 109.5 . .
H17A C17 H17B 109.5 . .
P2 C17 H17C 109.5 . .
H17A C17 H17C 109.5 . .
H17B C17 H17C 109.5 . .
C13 P1 C14 103.1(2) . .
C13 P1 C12 102.8(2) . .
C14 P1 C12 103.0(2) . .
C13 P1 Fe1 115.02(15) . .
C14 P1 Fe1 116.59(14) . .
C12 P1 Fe1 114.54(14) . .
C16 P2 C17 103.7(2) . .
C16 P2 C15 102.16(19) . .
C17 P2 C15 104.63(19) . .
C16 P2 Fe2 116.26(13) . .
C17 P2 Fe2 113.02(14) . .
C15 P2 Fe2 115.57(13) . .
F3 P3 F3 180.0 . 7_665
F3 P3 F2 89.92(13) . .
F3 P3 F2 90.08(13) 7_665 .
F3 P3 F2 90.07(13) . 7_665
F3 P3 F2 89.92(13) 7_665 7_665
F2 P3 F2 180.0 . 7_665
F3 P3 F1 89.80(13) . 7_665
F3 P3 F1 90.19(13) 7_665 7_665
F2 P3 F1 89.86(13) . 7_665
F2 P3 F1 90.14(13) 7_665 7_665
F3 P3 F1 90.19(13) . .
F3 P3 F1 89.81(13) 7_665 .
F2 P3 F1 90.13(13) . .
F2 P3 F1 89.87(13) 7_665 .
F1 P3 F1 180.0 7_665 .
F6 P4 F6 90.7(4) 2 .
F6 P4 F4 91.5(2) 2 .
F6 P4 F4 177.8(3) . .
F6 P4 F4 177.8(3) 2 2
F6 P4 F4 91.5(2) . 2
F4 P4 F4 86.3(3) . 2
F6 P4 F5 89.21(15) 2 .
F6 P4 F5 91.02(15) . .
F4 P4 F5 88.93(14) . .
F4 P4 F5 90.83(15) 2 .
F6 P4 F5 91.02(15) 2 2
F6 P4 F5 89.21(15) . 2
F4 P4 F5 90.83(15) . 2
F4 P4 F5 88.93(14) 2 2
F5 P4 F5 179.7(2) . 2
C6 S1 Fe1 108.08(13) . .
C6 S1 Fe2 114.56(13) . .
Fe1 S1 Fe2 69.59(3) . .
C8 S2 Fe2 113.67(13) . .
C8 S2 Fe1 111.16(14) . .
Fe2 S2 Fe1 69.42(3) . .
C1 Fe1 C2 96.33(16) . .
C1 Fe1 P1 93.28(12) . .
C2 Fe1 P1 90.72(12) . .
C1 Fe1 S1 95.60(12) . .
C2 Fe1 S1 168.05(12) . .
P1 Fe1 S1 87.89(4) . .
C1 Fe1 S2 97.55(13) . .
C2 Fe1 S2 94.29(12) . .
P1 Fe1 S2 167.48(4) . .
S1 Fe1 S2 84.83(4) . .
C1 Fe1 Fe2 138.44(12) . .
C2 Fe1 Fe2 114.61(11) . .
P1 Fe1 Fe2 112.37(4) . .
S1 Fe1 Fe2 55.44(3) . .
S2 Fe1 Fe2 55.14(3) . .
C1 Fe1 H1 178.8(15) . .
C2 Fe1 H1 84.5(14) . .
P1 Fe1 H1 87.6(14) . .
S1 Fe1 H1 83.6(14) . .
S2 Fe1 H1 81.5(14) . .
Fe2 Fe1 H1 40.3(14) . .
C4 Fe2 C3 93.09(18) . .
C4 Fe2 P2 94.20(12) . .
C3 Fe2 P2 91.81(12) . .
C4 Fe2 S2 101.27(13) . .
C3 Fe2 S2 165.64(13) . .
P2 Fe2 S2 87.36(4) . .
C4 Fe2 S1 97.58(12) . .
C3 Fe2 S1 93.26(12) . .
P2 Fe2 S1 166.90(4) . .
S2 Fe2 S1 84.73(4) . .
C4 Fe2 Fe1 142.15(13) . .
C3 Fe2 Fe1 112.11(13) . .
P2 Fe2 Fe1 111.94(3) . .
S2 Fe2 Fe1 55.44(3) . .
S1 Fe2 Fe1 54.97(3) . .
C4 Fe2 H1 178.3(14) . .
C3 Fe2 H1 85.5(14) . .
P2 Fe2 H1 86.8(14) . .
S2 Fe2 H1 80.2(14) . .
S1 Fe2 H1 81.6(14) . .
Fe1 Fe2 H1 38.2(14) . .

loop_
_geom_bond_atom_site_label_1
_geom_bond_atom_site_label_2
_geom_bond_distance
_geom_bond_site_symmetry_2
C1 O1 1.149(4) .
C1 Fe1 1.775(4) .
C2 O2 1.138(4) .
C2 Fe1 1.796(4) .
C3 O3 1.141(5) .
C3 Fe2 1.792(5) .
C4 O4 1.144(5) .
C4 Fe2 1.774(5) .
C6 C7 1.491(5) .
C6 S1 1.831(4) .
C6 H6A 0.9900 .
C6 H6B 0.9900 .
C7 C8 1.507(5) .
C7 C9 1.539(5) .
C7 H7 1.0000 .
C8 S2 1.825(4) .
C8 H8A 0.9900 .
C8 H8B 0.9900 .
C9 C11 1.532(6) .
C9 C10 1.534(6) .
C9 H9 1.0000 .
C10 H10A 0.9800 .
C10 H10B 0.9800 .
C10 H10C 0.9800 .
C11 H11A 0.9800 .
C11 H11B 0.9800 .
C11 H11C 0.9800 .
C12 P1 1.811(4) .
C12 H12A 0.9800 .
C12 H12B 0.9800 .
C12 H12C 0.9800 .
C13 P1 1.807(4) .
C13 H13A 0.9800 .
C13 H13B 0.9800 .
C13 H13C 0.9800 .
C14 P1 1.808(4) .
C14 H14A 0.9800 .
C14 H14B 0.9800 .
C14 H14C 0.9800 .
C15 P2 1.818(4) .
C15 H15A 0.9800 .
C15 H15B 0.9800 .
C15 H15C 0.9800 .
C16 P2 1.813(4) .
C16 H16A 0.9800 .
C16 H16B 0.9800 .
C16 H16C 0.9800 .
C17 P2 1.813(4) .
C17 H17A 0.9800 .
C17 H17B 0.9800 .
C17 H17C 0.9800 .
F1 P3 1.602(3) .
F2 P3 1.600(2) .
F3 P3 1.593(2) .
F4 P4 1.584(3) .
F5 P4 1.595(2) .
F6 P4 1.552(3) .
P1 Fe1 2.2463(11) .
P2 Fe2 2.2557(11) .
P3 F3 1.593(2) 7_665
P3 F2 1.600(2) 7_665
P3 F1 1.602(3) 7_665
P4 F6 1.552(3) 2
P4 F4 1.584(3) 2
P4 F5 1.595(2) 2
S1 Fe1 2.2599(10) .
S1 Fe2 2.2727(10) .
S2 Fe2 2.2671(11) .
S2 Fe1 2.2753(10) .
Fe1 Fe2 2.5864(8) .
Fe1 H1 1.63(4) .
Fe2 H1 1.71(4) .

loop_
_geom_torsion_atom_site_label_1
_geom_torsion_atom_site_label_2
_geom_torsion_atom_site_label_3
_geom_torsion_atom_site_label_4
_geom_torsion
S1 C6 C7 C8 -52.2(5)
S1 C6 C7 C9 177.5(3)
C6 C7 C8 S2 46.9(5)
C9 C7 C8 S2 178.4(3)
C6 C7 C9 C11 57.9(5)
C8 C7 C9 C11 -76.0(4)
C6 C7 C9 C10 -64.1(5)
C8 C7 C9 C10 162.0(4)
C7 C6 S1 Fe1 67.4(4)
C7 C6 S1 Fe2 -7.9(4)
C7 C8 S2 Fe2 17.5(4)
C7 C8 S2 Fe1 -58.5(4)
